data_7251708
loop_
_publ_author_name
'Derison, Femke'
'Jia, Xu'
'Van Meervelt, Luc'
'Binnemans, Koen'
'Lommelen, Rayco'

_publ_section_title
;
 Phase equilibria and thermodynamic properties of the nickel(II)
 methanesulfonate-methanesulfonic acid-water system.
;
_journal_issue 5
_journal_name_full 'Physical chemistry chemical physics : PCCP'
_journal_page_first 3401
_journal_page_last 3414
_journal_paper_doi 10.1039/d5cp03992d
_journal_volume 28
_journal_year 2026
_chemical_formula_moiety 'H12 Ni O6, 2(C H3 O3 S), 6(H2 O)'
_chemical_formula_sum 'C2 H30 Ni O18 S2'
_chemical_formula_weight 465.09
_space_group_crystal_system trigonal
_space_group_IT_number 148
_space_group_name_Hall '-R 3'
_space_group_name_H-M_alt 'R -3 :H'
_atom_sites_solution_hydrogens mixed
_audit_creation_date 2025-07-16
_audit_creation_method
;
Olex2 1.3
(compiled 2020.11.12 svn.r5f609507 for OlexSys, GUI svn.r6408)
;
_audit_update_record
;
2025-09-02 deposited with the CCDC.	2026-01-09 downloaded from the CCDC.
;
_cell_angle_alpha 90
_cell_angle_beta 90
_cell_angle_gamma 120
_cell_formula_units_Z 3
_cell_length_a 9.2073(4)
_cell_length_b 9.2073(4)
_cell_length_c 21.4213(8)
_cell_measurement_reflns_used 1418
_cell_measurement_temperature 293(2)
_cell_measurement_theta_max 27.8200
_cell_measurement_theta_min 4.4120
_cell_volume 1572.68(11)
_computing_cell_refinement 'CrysAlisPro 1.171.43.105a (Rigaku OD, 2024)'
_computing_data_collection 'CrysAlisPro 1.171.43.105a (Rigaku OD, 2024)'
_computing_data_reduction 'CrysAlisPro 1.171.43.105a (Rigaku OD, 2024)'
_computing_molecular_graphics 'Olex2 1.3 (Dolomanov et al., 2009)'
_computing_publication_material 'Olex2 1.3 (Dolomanov et al., 2009)'
_computing_structure_refinement 'XL  (Sheldrick, 2008)'
_computing_structure_solution 'SHELXT 2018/2 (Sheldrick, 2018)'
_diffrn_ambient_temperature 293(2)
_diffrn_detector_area_resol_mean 15.9566
_diffrn_detector_type Eos
_diffrn_measured_fraction_theta_full 0.995
_diffrn_measured_fraction_theta_max 0.996
_diffrn_measurement_details
;
List of Runs (angles in degrees, time in seconds):

  # Type    Start    End  Width  t~exp~   \w     \q     \k     \f   Frames
#--------------------------------------------------------------------------
  1  \w    -90.00  56.00   1.00    1.00    --  -17.30   0.00  60.00  146
  2  \w     -2.00  73.00   1.00    1.00    --   19.02  57.00 -60.00   75
;
_diffrn_measurement_device 'four-circle diffractometer'
_diffrn_measurement_device_type 'SuperNova, Single source at offset/far, Eos'
_diffrn_measurement_method '\w scans'
_diffrn_radiation_type MoK\a
_diffrn_radiation_wavelength 0.71073
_diffrn_reflns_av_R_equivalents 0.0311
_diffrn_reflns_av_unetI/netI 0.0294
_diffrn_reflns_Laue_measured_fraction_full 0.995
_diffrn_reflns_Laue_measured_fraction_max 0.996
_diffrn_reflns_limit_h_max 10
_diffrn_reflns_limit_h_min -11
_diffrn_reflns_limit_k_max 6
_diffrn_reflns_limit_k_min -11
_diffrn_reflns_limit_l_max 26
_diffrn_reflns_limit_l_min -26
_diffrn_reflns_number 2293
_diffrn_reflns_point_group_measured_fraction_full 0.995
_diffrn_reflns_point_group_measured_fraction_max 0.996
_diffrn_reflns_theta_full 25.242
_diffrn_reflns_theta_max 26.354
_diffrn_reflns_theta_min 4.427
_exptl_absorpt_coefficient_mu 1.194
_exptl_absorpt_correction_T_max 1.00000
_exptl_absorpt_correction_T_min 0.76718
_exptl_absorpt_correction_type multi-scan
_exptl_absorpt_process_details
;
CrysAlisPro 1.171.43.105a (Rigaku Oxford Diffraction, 2024)
Empirical absorption correction using spherical harmonics,
implemented in SCALE3 ABSPACK scaling algorithm.
;
_exptl_crystal_colour blue
_exptl_crystal_colour_primary blue
_exptl_crystal_density_diffrn 1.473
_exptl_crystal_description block
_exptl_crystal_F_000 738
_exptl_crystal_size_max 0.6
_exptl_crystal_size_mid 0.45
_exptl_crystal_size_min 0.4
_refine_diff_density_max 0.190
_refine_diff_density_min -0.271
_refine_diff_density_rms 0.042
_refine_ls_extinction_coef 0.0218(12)
_refine_ls_extinction_expression Fc^*^=kFc[1+0.001xFc^2^\l^3^/sin(2\q)]^-1/4^
_refine_ls_extinction_method 'SHELXL-2019/1 (Sheldrick 2019)'
_refine_ls_goodness_of_fit_ref 1.095
_refine_ls_hydrogen_treatment constr
_refine_ls_matrix_type full
_refine_ls_number_parameters 44
_refine_ls_number_reflns 712
_refine_ls_number_restraints 1
_refine_ls_restrained_S_all 1.094
_refine_ls_R_factor_all 0.0299
_refine_ls_R_factor_gt 0.0259
_refine_ls_shift/su_max 0.000
_refine_ls_shift/su_mean 0.000
_refine_ls_structure_factor_coef Fsqd
_refine_ls_weighting_details 'w=1/[\s^2^(Fo^2^)+(0.0270P)^2^+0.5892P] where P=(Fo^2^+2Fc^2^)/3'
_refine_ls_weighting_scheme calc
_refine_ls_wR_factor_gt 0.0614
_refine_ls_wR_factor_ref 0.0635
_reflns_Friedel_coverage 0.000
_reflns_number_gt 641
_reflns_number_total 712
_reflns_threshold_expression 'I > 2\s(I)'
_cod_data_source_file d5cp03992d2.cif
_cod_data_source_block kb3002
_cod_original_cell_volume 1572.68(15)
_cod_original_sg_symbol_H-M 'R -3'
_cod_database_code 7251708
_shelx_shelxl_version_number 2019/1
_chemical_oxdiff_formula Ni1C2O6H8S2
_shelx_space_group_comment
;
The symmetry employed for this shelxl refinement is uniquely defined
by the following loop, which should always be used as a source of
symmetry information in preference to the above space-group names.
They are only intended as comments.
;
_olex2_refinement_description
;
1. Restrained distances
 Ni1-H1D \\sim Ni1-H1E
 with sigma of 0.02
2. Others
 Fixed Sof: H1C(0.3333) H1A(0.3333) H1B(0.3333)
3.a Free rotating group:
 O1(H1D,H1E), O3(H3A,H3B)
3.b Idealised Me refined as rotating group:
 C1(H1C,H1A,H1B)
;
_olex2_date_sample_data_collection 2025-05-24
_olex2_date_sample_submission 2025-05-24
_olex2_submission_special_instructions 'No special instructions were received'
_oxdiff_exptl_absorpt_empirical_details
;
Empirical correction (ABSPACK) includes:
- Absorption correction using spherical harmonics
- Frame scaling
;
_oxdiff_exptl_absorpt_empirical_full_max 1.228
_oxdiff_exptl_absorpt_empirical_full_min 0.822

loop_
_space_group_symop_operation_xyz
'x, y, z'
'-y, x-y, z'
'-x+y, -x, z'
'x+2/3, y+1/3, z+1/3'
'-y+2/3, x-y+1/3, z+1/3'
'-x+y+2/3, -x+1/3, z+1/3'
'x+1/3, y+2/3, z+2/3'
'-y+1/3, x-y+2/3, z+2/3'
'-x+y+1/3, -x+2/3, z+2/3'
'-x, -y, -z'
'y, -x+y, -z'
'x-y, x, -z'
'-x+2/3, -y+1/3, -z+1/3'
'y+2/3, -x+y+1/3, -z+1/3'
'x-y+2/3, x+1/3, -z+1/3'
'-x+1/3, -y+2/3, -z+2/3'
'y+1/3, -x+y+2/3, -z+2/3'
'x-y+1/3, x+2/3, -z+2/3'

loop_
_atom_site_label
_atom_site_type_symbol
_atom_site_fract_x
_atom_site_fract_y
_atom_site_fract_z
_atom_site_U_iso_or_equiv
_atom_site_adp_type
_atom_site_occupancy
_atom_site_site_symmetry_order
_atom_site_calc_flag
_atom_site_refinement_flags_posn
_atom_site_refinement_flags_adp
_atom_site_refinement_flags_occupancy
_atom_site_disorder_assembly
_atom_site_disorder_group
Ni1 Ni 0.666667 0.333333 0.333333 0.0317(2) Uani 1 6 d DS T P . .
S1 S 0.333333 0.666667 0.37332(3) 0.0412(3) Uani 1 3 d S T P . .
O1 O 0.64039(18) 0.50132(19) 0.38691(6) 0.0524(4) Uani 1 1 d G . . . .
H1D H 0.551553 0.508025 0.387569 0.079 Uiso 1 1 d DG U . . .
H1E H 0.681591 0.531325 0.423286 0.079 Uiso 1 1 d DG U . . .
O3 O 0.21099(18) 0.34395(19) 0.50098(6) 0.0536(4) Uani 1 1 d G . . . .
H3A H 0.105153 0.302086 0.500596 0.080 Uiso 1 1 d G U . . .
H3B H 0.243800 0.396428 0.466540 0.080 Uiso 1 1 d G U . . .
O2 O 0.3539(2) 0.52849(19) 0.39325(7) 0.0643(4) Uani 1 1 d . . . . .
C1 C 0.333333 0.666667 0.2916(2) 0.112(2) Uani 1 3 d S T P . .
H1C H 0.437146 0.678818 0.276634 0.167 Uiso 0.3333 1 calc R U P A -1
H1A H 0.321182 0.758328 0.276634 0.167 Uiso 0.3333 1 calc R U P A -1
H1B H 0.241672 0.562854 0.276634 0.167 Uiso 0.3333 1 calc R U P A -1

loop_
_atom_site_aniso_label
_atom_site_aniso_U_11
_atom_site_aniso_U_22
_atom_site_aniso_U_33
_atom_site_aniso_U_23
_atom_site_aniso_U_13
_atom_site_aniso_U_12
Ni1 0.0329(3) 0.0329(3) 0.0294(3) 0.000 0.000 0.01644(13)
S1 0.0416(3) 0.0416(3) 0.0403(4) 0.000 0.000 0.02081(16)
O1 0.0573(9) 0.0634(9) 0.0497(7) -0.0208(7) -0.0109(6) 0.0401(8)
O3 0.0534(9) 0.0612(10) 0.0467(7) -0.0004(6) -0.0032(6) 0.0289(8)
O2 0.0672(10) 0.0549(9) 0.0812(10) 0.0125(7) 0.0155(8) 0.0384(8)
C1 0.147(3) 0.147(3) 0.042(2) 0.000 0.000 0.0733(17)

loop_
_atom_type_symbol
_atom_type_description
_atom_type_scat_dispersion_real
_atom_type_scat_dispersion_imag
_atom_type_scat_source
C C 0.0033 0.0016 'International Tables Vol C Tables 4.2.6.8 and 6.1.1.4'
H H 0.0000 0.0000 'International Tables Vol C Tables 4.2.6.8 and 6.1.1.4'
Ni Ni 0.3393 1.1124 'International Tables Vol C Tables 4.2.6.8 and 6.1.1.4'
O O 0.0106 0.0060 'International Tables Vol C Tables 4.2.6.8 and 6.1.1.4'
S S 0.1246 0.1234 'International Tables Vol C Tables 4.2.6.8 and 6.1.1.4'

loop_
_geom_angle_atom_site_label_1
_geom_angle_atom_site_label_2
_geom_angle_atom_site_label_3
_geom_angle
_geom_angle_site_symmetry_1
_geom_angle_site_symmetry_3
_geom_angle_publ_flag
O1 Ni1 O1 91.32(6) . 3_665 ?
O1 Ni1 O1 88.68(6) 3_665 16_655 ?
O1 Ni1 O1 88.68(6) 3_665 17 ?
O1 Ni1 O1 91.32(6) 3_665 2_655 ?
O1 Ni1 O1 180.0 3_665 18_545 ?
O1 Ni1 O1 88.68(6) . 17 ?
O1 Ni1 O1 88.68(6) . 18_545 ?
O1 Ni1 O1 180.0 2_655 17 ?
O1 Ni1 O1 91.32(6) 17 16_655 ?
O1 Ni1 O1 88.68(6) 18_545 2_655 ?
O1 Ni1 O1 91.32(6) 18_545 17 ?
O1 Ni1 O1 88.68(6) 2_655 16_655 ?
O1 Ni1 O1 180.0 . 16_655 ?
O1 Ni1 O1 91.32(6) . 2_655 ?
O1 Ni1 O1 91.32(6) 18_545 16_655 ?
O2 S1 O2 111.61(6) 3_565 2_665 ?
O2 S1 O2 111.61(6) 3_565 . ?
O2 S1 O2 111.61(6) 2_665 . ?
O2 S1 C1 107.23(7) 3_565 . ?
O2 S1 C1 107.23(7) 2_665 . ?
O2 S1 C1 107.23(7) . . ?
Ni1 O1 H1D 123.3 . . ?
Ni1 O1 H1E 124.1 . . ?
H1D O1 H1E 104.5 . . ?
H3A O3 H3B 104.5 . . ?
S1 C1 H1C 109.5 . . ?
S1 C1 H1A 109.5 . . ?
S1 C1 H1B 109.5 . . ?
H1C C1 H1A 109.5 . . ?
H1C C1 H1B 109.5 . . ?
H1A C1 H1B 109.5 . . ?

loop_
_geom_bond_atom_site_label_1
_geom_bond_atom_site_label_2
_geom_bond_distance
_geom_bond_site_symmetry_2
_geom_bond_publ_flag
Ni1 O1 2.0352(12) . ?
Ni1 O1 2.0352(12) 3_665 ?
Ni1 O1 2.0353(12) 17 ?
Ni1 O1 2.0352(12) 2_655 ?
Ni1 O1 2.0352(12) 18_545 ?
Ni1 O1 2.0353(12) 16_655 ?
S1 O2 1.4411(14) 3_565 ?
S1 O2 1.4411(14) 2_665 ?
S1 O2 1.4411(14) . ?
S1 C1 1.751(4) . ?
O1 H1D 0.8506 . ?
O1 H1E 0.8501 . ?
O3 H3A 0.8501 . ?
O3 H3B 0.8503 . ?
C1 H1C 0.9600 . ?
C1 H1A 0.9600 . ?
C1 H1B 0.9600 . ?
